data_2205903
loop_
_publ_author_name
'Shu-Jiang Tu'
'Tuan-Jie Li'
'Song-Lei Zhu'
'Xiang Zou'
'Qian Wang'

_publ_section_title
;
 2-Amino-4-(4-chlorophenyl)-6-morpholinopyridine-3,5-dicarbonitrile
;
_journal_issue 6
_journal_name_full 'Acta Crystallographica Section E'
_journal_page_first o1883
_journal_page_last o1884
_journal_paper_doi 10.1107/S1600536805016296
_journal_volume 61
_journal_year 2005
_chemical_formula_iupac 'C17 H14 Cl N5 O'
_chemical_formula_moiety 'C17 H14 Cl N5 O'
_chemical_formula_sum 'C17 H14 Cl N5 O'
_chemical_formula_weight 339.78
_chemical_melting_point .5E-305
_chemical_name_systematic
;
2-Amino-4-(4-chlorophenyl)-6-morpholinopyridine-3,5-dicarbonitrile
;
_space_group_IT_number 14
_symmetry_cell_setting monoclinic
_symmetry_space_group_name_Hall '-P 2ybc'
_symmetry_space_group_name_H-M 'P 1 21/c 1'
_atom_sites_solution_hydrogens geom
_atom_sites_solution_primary direct
_atom_sites_solution_secondary difmap
_cell_angle_alpha 90.00
_cell_angle_beta 98.547(6)
_cell_angle_gamma 90.00
_cell_formula_units_Z 4
_cell_length_a 7.0484(15)
_cell_length_b 10.3371(19)
_cell_length_c 22.174(4)
_cell_measurement_reflns_used 5837
_cell_measurement_temperature 193(2)
_cell_measurement_theta_max 25.3
_cell_measurement_theta_min 3.2
_cell_volume 1597.7(5)
_computing_cell_refinement CrystalClear
_computing_data_collection 'CrystalClear (Rigaku, 1999)'
_computing_data_reduction 'CrystalStructure (Rigaku/MSC, 2003)'
_computing_molecular_graphics 'SHELXTL (Sheldrick, 1997b)'
_computing_publication_material SHELXTL
_computing_structure_refinement 'SHELXL97 (Sheldrick, 1997a)'
_computing_structure_solution 'SHELXS97 (Sheldrick, 1997a)'
_diffrn_ambient_temperature 193(2)
_diffrn_detector_area_resol_mean 7.31
_diffrn_measured_fraction_theta_full 0.997
_diffrn_measured_fraction_theta_max 0.997
_diffrn_measurement_device_type 'Rigaku Mercury CCD area-detector'
_diffrn_measurement_method \w
_diffrn_radiation_monochromator graphite
_diffrn_radiation_source 'fine-focus sealed tube'
_diffrn_radiation_type MoK\a
_diffrn_radiation_wavelength 0.71070
_diffrn_reflns_av_R_equivalents 0.0356
_diffrn_reflns_av_sigmaI/netI 0.0279
_diffrn_reflns_limit_h_max 8
_diffrn_reflns_limit_h_min -8
_diffrn_reflns_limit_k_max 12
_diffrn_reflns_limit_k_min -12
_diffrn_reflns_limit_l_max 26
_diffrn_reflns_limit_l_min -26
_diffrn_reflns_number 15505
_diffrn_reflns_theta_full 25.34
_diffrn_reflns_theta_max 25.34
_diffrn_reflns_theta_min 3.22
_diffrn_standards_decay_% 0
_diffrn_standards_number 0
_exptl_absorpt_coefficient_mu 0.254
_exptl_absorpt_correction_T_max 0.9751
_exptl_absorpt_correction_T_min 0.9165
_exptl_absorpt_correction_type multi-scan
_exptl_absorpt_process_details '(Jacobson, 1998)'
_exptl_crystal_colour 'light yellow'
_exptl_crystal_density_diffrn 1.413
_exptl_crystal_density_method 'not measured'
_exptl_crystal_description block
_exptl_crystal_F_000 704
_exptl_crystal_size_max 0.35
_exptl_crystal_size_mid 0.20
_exptl_crystal_size_min 0.10
_refine_diff_density_max 0.233
_refine_diff_density_min -0.378
_refine_ls_extinction_method none
_refine_ls_goodness_of_fit_ref 1.067
_refine_ls_hydrogen_treatment mixed
_refine_ls_matrix_type full
_refine_ls_number_parameters 225
_refine_ls_number_reflns 2922
_refine_ls_number_restraints 0
_refine_ls_restrained_S_all 1.067
_refine_ls_R_factor_all 0.0502
_refine_ls_R_factor_gt 0.0409
_refine_ls_shift/su_max 0.001
_refine_ls_shift/su_mean 0.000
_refine_ls_structure_factor_coef Fsqd
_refine_ls_weighting_details 'w=1/[\s^2^(Fo^2^)+(0.0388P)^2^+0.7626P] where P=(Fo^2^+2Fc^2^)/3'
_refine_ls_weighting_scheme calc
_refine_ls_wR_factor_gt 0.0901
_refine_ls_wR_factor_ref 0.0952
_reflns_number_gt 2508
_reflns_number_total 2922
_reflns_threshold_expression I>2\s(I)
_cod_data_source_file ci6589.cif
_cod_data_source_block I
_cod_depositor_comments
;
The following automatic conversions were performed:
'_symmetry_cell_setting' value 'Monoclinic' changed to 'monoclinic'
according to '/home/saulius/struct/CIF-dictionaries/cif_core.dic'
dictionary named 'cif_core.dic' version 2.4.1 from 2010-06-29.

Automatic conversion script
Id: cif_fix_enum 1527 2010-12-29 10:47:43Z saulius 

The following automatic conversions were performed:

'_symmetry_cell_setting' value 'Monoclinic' changed to 'monoclinic'
according to /home/saulius/struct/CIF-dictionaries/cif_core.dic
dictionary named 'cif_core.dic' version 2.4.1 from 2010-06-29.

Automatic conversion script
Id: cif_fix_values 1715 2011-07-08 13:25:40Z adriana 
;
_cod_original_cell_volume 1597.6(5)
_cod_original_sg_symbol_H-M 'P 21/c'
_cod_database_code 2205903
_cod_database_fobs_code 2205903

loop_
_symmetry_equiv_pos_as_xyz
'x, y, z'
'-x, y+1/2, -z+1/2'
'-x, -y, -z'
'x, -y-1/2, z-1/2'

loop_
_atom_site_label
_atom_site_fract_x
_atom_site_fract_y
_atom_site_fract_z
_atom_site_U_iso_or_equiv
_atom_site_adp_type
_atom_site_calc_flag
_atom_site_refinement_flags
_atom_site_occupancy
_atom_site_type_symbol
Cl1 -0.09698(7) 0.68942(5) 0.45423(2) 0.04151(17) Uani d . 1 Cl
O1 0.96147(19) 0.38317(13) 0.14655(6) 0.0349(3) Uani d . 1 O
N1 0.7714(2) 0.17777(14) 0.33068(7) 0.0256(3) Uani d . 1 N
N2 0.7543(3) 0.03483(16) 0.40788(8) 0.0339(4) Uani d . 1 N
N3 0.3933(2) 0.13328(16) 0.49133(8) 0.0376(4) Uani d . 1 N
N4 0.5589(2) 0.60547(17) 0.28023(8) 0.0400(4) Uani d . 1 N
N5 0.7878(2) 0.31283(15) 0.24868(7) 0.0280(4) Uani d . 1 N
C1 0.6900(3) 0.14353(17) 0.37946(8) 0.0258(4) Uani d . 1 C
C2 0.5395(2) 0.21771(17) 0.39920(8) 0.0243(4) Uani d . 1 C
C3 0.4890(2) 0.33592(17) 0.37094(8) 0.0239(4) Uani d . 1 C
C4 0.5774(2) 0.37182(17) 0.32133(8) 0.0243(4) Uani d . 1 C
C5 0.7106(2) 0.28462(17) 0.30008(8) 0.0243(4) Uani d . 1 C
C6 0.4551(3) 0.17411(17) 0.45026(8) 0.0267(4) Uani d . 1 C
C7 0.3449(2) 0.42289(17) 0.39374(8) 0.0245(4) Uani d . 1 C
C8 0.1548(3) 0.38392(19) 0.39032(9) 0.0316(4) Uani d . 1 C
H8 0.1178 0.3003 0.3752 0.038 Uiso calc R 1 H
C9 0.0191(3) 0.4658(2) 0.40880(9) 0.0344(5) Uani d . 1 C
H9 -0.1107 0.4388 0.4060 0.041 Uiso calc R 1 H
C10 0.0735(3) 0.58634(18) 0.43121(8) 0.0293(4) Uani d . 1 C
C11 0.2625(3) 0.62590(19) 0.43635(9) 0.0334(5) Uani d . 1 C
H11 0.2996 0.7086 0.4527 0.040 Uiso calc R 1 H
C12 0.3973(3) 0.54349(19) 0.41734(9) 0.0323(4) Uani d . 1 C
H12 0.5274 0.5704 0.4206 0.039 Uiso calc R 1 H
C13 0.5601(3) 0.50098(19) 0.29835(8) 0.0278(4) Uani d . 1 C
C14 0.6730(3) 0.36281(19) 0.19299(8) 0.0291(4) Uani d . 1 C
H14A 0.5617 0.4117 0.2035 0.035 Uiso calc R 1 H
H14B 0.6241 0.2900 0.1661 0.035 Uiso calc R 1 H
C15 0.7958(3) 0.45019(19) 0.16032(9) 0.0338(5) Uani d . 1 C
H15A 0.7197 0.4818 0.1220 0.041 Uiso calc R 1 H
H15B 0.8365 0.5261 0.1863 0.041 Uiso calc R 1 H
C16 1.0718(3) 0.3317(2) 0.20063(9) 0.0379(5) Uani d . 1 C
H16A 1.1205 0.4037 0.2280 0.045 Uiso calc R 1 H
H16B 1.1838 0.2844 0.1895 0.045 Uiso calc R 1 H
C17 0.9548(3) 0.2412(2) 0.23404(9) 0.0348(5) Uani d . 1 C
H17A 0.9123 0.1656 0.2081 0.042 Uiso calc R 1 H
H17B 1.0332 0.2096 0.2719 0.042 Uiso calc R 1 H
H2A 0.706(3) 0.005(2) 0.4385(10) 0.036(6) Uiso d . 1 H
H2B 0.853(3) -0.007(2) 0.3941(10) 0.044(6) Uiso d . 1 H

loop_
_atom_site_aniso_label
_atom_site_aniso_U_11
_atom_site_aniso_U_22
_atom_site_aniso_U_33
_atom_site_aniso_U_12
_atom_site_aniso_U_13
_atom_site_aniso_U_23
Cl1 0.0423(3) 0.0426(3) 0.0445(3) 0.0154(2) 0.0223(2) 0.0029(2)
O1 0.0396(8) 0.0356(8) 0.0334(8) 0.0015(6) 0.0183(6) 0.0080(6)
N1 0.0296(8) 0.0250(8) 0.0244(8) 0.0027(6) 0.0114(6) 0.0021(6)
N2 0.0432(10) 0.0307(9) 0.0332(9) 0.0105(8) 0.0233(8) 0.0094(7)
N3 0.0454(10) 0.0335(9) 0.0392(10) 0.0075(8) 0.0236(8) 0.0050(8)
N4 0.0454(10) 0.0310(10) 0.0462(11) 0.0050(8) 0.0150(8) 0.0051(8)
N5 0.0311(8) 0.0311(9) 0.0247(8) 0.0058(7) 0.0137(7) 0.0066(7)
C1 0.0294(9) 0.0252(9) 0.0242(9) -0.0032(8) 0.0087(8) -0.0010(7)
C2 0.0269(9) 0.0253(9) 0.0227(9) -0.0012(8) 0.0101(7) -0.0006(7)
C3 0.0233(9) 0.0251(9) 0.0239(9) -0.0023(7) 0.0053(7) -0.0036(7)
C4 0.0255(9) 0.0234(9) 0.0247(9) 0.0009(7) 0.0067(7) 0.0009(7)
C5 0.0253(9) 0.0247(9) 0.0239(9) -0.0030(8) 0.0074(7) -0.0005(7)
C6 0.0304(9) 0.0217(9) 0.0301(10) 0.0030(8) 0.0113(8) -0.0017(8)
C7 0.0266(9) 0.0265(9) 0.0211(9) 0.0013(8) 0.0062(7) 0.0014(7)
C8 0.0295(10) 0.0320(10) 0.0342(11) -0.0009(8) 0.0080(8) -0.0048(8)
C9 0.0242(9) 0.0429(12) 0.0375(11) 0.0004(9) 0.0089(8) -0.0011(9)
C10 0.0306(10) 0.0347(11) 0.0247(9) 0.0102(8) 0.0115(8) 0.0032(8)
C11 0.0368(10) 0.0291(10) 0.0359(11) 0.0015(9) 0.0104(9) -0.0078(9)
C12 0.0265(9) 0.0338(11) 0.0382(11) -0.0020(8) 0.0098(8) -0.0042(9)
C13 0.0277(10) 0.0300(11) 0.0278(10) 0.0027(8) 0.0111(8) -0.0010(8)
C14 0.0327(10) 0.0309(10) 0.0247(9) 0.0005(8) 0.0079(8) 0.0032(8)
C15 0.0396(11) 0.0284(10) 0.0359(11) 0.0023(9) 0.0138(9) 0.0069(8)
C16 0.0358(11) 0.0434(12) 0.0381(11) 0.0050(9) 0.0172(9) 0.0077(9)
C17 0.0423(11) 0.0339(11) 0.0322(11) 0.0110(9) 0.0192(9) 0.0084(9)

loop_
_atom_type_symbol
_atom_type_description
_atom_type_scat_dispersion_real
_atom_type_scat_dispersion_imag
_atom_type_scat_source
C C 0.0033 0.0016 'International Tables Vol C Tables 4.2.6.8 and 6.1.1.4'
H H 0.0000 0.0000 'International Tables Vol C Tables 4.2.6.8 and 6.1.1.4'
Cl Cl 0.1484 0.1585 'International Tables Vol C Tables 4.2.6.8 and 6.1.1.4'
N N 0.0061 0.0033 'International Tables Vol C Tables 4.2.6.8 and 6.1.1.4'
O O 0.0106 0.0060 'International Tables Vol C Tables 4.2.6.8 and 6.1.1.4'

loop_
_geom_angle_atom_site_label_1
_geom_angle_atom_site_label_2
_geom_angle_atom_site_label_3
_geom_angle
C15 O1 C16 111.15(14)
C5 N1 C1 118.93(15)
C1 N2 H2A 121.9(14)
C1 N2 H2B 117.8(14)
H2A N2 H2B 120(2)
C5 N5 C14 122.67(15)
C5 N5 C17 120.61(15)
C14 N5 C17 110.61(14)
N2 C1 N1 116.47(16)
N2 C1 C2 121.52(16)
N1 C1 C2 122.00(16)
C3 C2 C6 121.60(16)
C3 C2 C1 118.94(15)
C6 C2 C1 119.28(16)
C4 C3 C2 118.28(16)
C4 C3 C7 120.76(16)
C2 C3 C7 120.95(15)
C3 C4 C13 120.45(16)
C3 C4 C5 118.99(16)
C13 C4 C5 119.78(15)
N1 C5 N5 117.62(15)
N1 C5 C4 122.11(15)
N5 C5 C4 120.18(16)
N3 C6 C2 176.34(19)
C12 C7 C8 118.94(17)
C12 C7 C3 120.82(16)
C8 C7 C3 120.23(16)
C9 C8 C7 120.64(18)
C9 C8 H8 119.7
C7 C8 H8 119.7
C10 C9 C8 119.55(18)
C10 C9 H9 120.2
C8 C9 H9 120.2
C9 C10 C11 120.78(17)
C9 C10 Cl1 119.59(15)
C11 C10 Cl1 119.62(15)
C10 C11 C12 119.25(18)
C10 C11 H11 120.4
C12 C11 H11 120.4
C7 C12 C11 120.81(18)
C7 C12 H12 119.6
C11 C12 H12 119.6
N4 C13 C4 175.6(2)
N5 C14 C15 109.35(15)
N5 C14 H14A 109.8
C15 C14 H14A 109.8
N5 C14 H14B 109.8
C15 C14 H14B 109.8
H14A C14 H14B 108.3
O1 C15 C14 110.96(15)
O1 C15 H15A 109.4
C14 C15 H15A 109.4
O1 C15 H15B 109.4
C14 C15 H15B 109.4
H15A C15 H15B 108.0
O1 C16 C17 111.86(17)
O1 C16 H16A 109.2
C17 C16 H16A 109.2
O1 C16 H16B 109.2
C17 C16 H16B 109.2
H16A C16 H16B 107.9
N5 C17 C16 108.08(16)
N5 C17 H17A 110.1
C16 C17 H17A 110.1
N5 C17 H17B 110.1
C16 C17 H17B 110.1
H17A C17 H17B 108.4

loop_
_geom_bond_atom_site_label_1
_geom_bond_atom_site_label_2
_geom_bond_distance
Cl1 C10 1.7386(18)
O1 C15 1.429(2)
O1 C16 1.432(2)
N1 C5 1.333(2)
N1 C1 1.345(2)
N2 C1 1.334(2)
N2 H2A 0.86(2)
N2 H2B 0.91(2)
N3 C6 1.147(2)
N4 C13 1.152(2)
N5 C5 1.366(2)
N5 C14 1.466(2)
N5 C17 1.467(2)
C1 C2 1.429(2)
C2 C3 1.395(2)
C2 C6 1.428(2)
C3 C4 1.393(2)
C3 C7 1.499(2)
C4 C13 1.428(3)
C4 C5 1.431(2)
C7 C12 1.381(3)
C7 C8 1.390(3)
C8 C9 1.384(3)
C8 H8 0.95
C9 C10 1.375(3)
C9 H9 0.95
C10 C11 1.381(3)
C11 C12 1.388(3)
C11 H11 0.95
C12 H12 0.95
C14 C15 1.509(3)
C14 H14A 0.99
C14 H14B 0.99
C15 H15A 0.99
C15 H15B 0.99
C16 C17 1.512(3)
C16 H16A 0.99
C16 H16B 0.99
C17 H17A 0.99
C17 H17B 0.99

loop_
_geom_hbond_atom_site_label_D
_geom_hbond_atom_site_label_H
_geom_hbond_atom_site_label_A
_geom_hbond_site_symmetry_A
_geom_hbond_distance_DH
_geom_hbond_distance_HA
_geom_hbond_distance_DA
_geom_hbond_angle_DHA
N2 H2A N3 3_656 0.86(2) 2.29(2) 3.129(2) 163(2)
N2 H2B O1 2_745 0.91(2) 2.04(2) 2.940(2) 170(2)
C16 H16B N4 2_745 0.99 2.61 3.478(3) 147

loop_
_geom_torsion_atom_site_label_1
_geom_torsion_atom_site_label_2
_geom_torsion_atom_site_label_3
_geom_torsion_atom_site_label_4
_geom_torsion
C5 N1 C1 N2 179.06(16)
C5 N1 C1 C2 0.4(3)
N2 C1 C2 C3 174.77(17)
N1 C1 C2 C3 -6.7(3)
N2 C1 C2 C6 -0.4(3)
N1 C1 C2 C6 178.16(17)
C6 C2 C3 C4 -179.95(17)
C1 C2 C3 C4 5.0(2)
C6 C2 C3 C7 0.7(3)
C1 C2 C3 C7 -174.34(16)
C2 C3 C4 C13 -167.69(16)
C7 C3 C4 C13 11.6(3)
C2 C3 C4 C5 2.2(3)
C7 C3 C4 C5 -178.49(15)
C1 N1 C5 N5 -176.20(16)
C1 N1 C5 C4 7.3(3)
C14 N5 C5 N1 139.34(17)
C17 N5 C5 N1 -10.6(3)
C14 N5 C5 C4 -44.1(2)
C17 N5 C5 C4 166.04(17)
C3 C4 C5 N1 -8.7(3)
C13 C4 C5 N1 161.24(17)
C3 C4 C5 N5 174.84(16)
C13 C4 C5 N5 -15.2(3)
C4 C3 C7 C12 -63.5(2)
C2 C3 C7 C12 115.8(2)
C4 C3 C7 C8 115.3(2)
C2 C3 C7 C8 -65.4(2)
C12 C7 C8 C9 1.6(3)
C3 C7 C8 C9 -177.19(17)
C7 C8 C9 C10 -0.5(3)
C8 C9 C10 C11 -1.0(3)
C8 C9 C10 Cl1 179.81(15)
C9 C10 C11 C12 1.4(3)
Cl1 C10 C11 C12 -179.41(15)
C8 C7 C12 C11 -1.2(3)
C3 C7 C12 C11 177.59(17)
C10 C11 C12 C7 -0.3(3)
C5 N5 C14 C15 148.62(17)
C17 N5 C14 C15 -58.8(2)
C16 O1 C15 C14 -57.0(2)
N5 C14 C15 O1 57.3(2)
C15 O1 C16 C17 57.7(2)
C5 N5 C17 C16 -148.45(17)
C14 N5 C17 C16 58.4(2)
O1 C16 C17 N5 -57.7(2)

loop_
_cod_related_entry_id
_cod_related_entry_database
_cod_related_entry_code
1 ChemSpider 21129484
